data_2007505
loop_
_publ_author_name
'Feger, Christopher R.'
'Kolis, Joseph W.'

_publ_section_title
;
 Na~3~Mn~4~Te~2~O~12~
;
_journal_issue 8
_journal_name_full 'Acta Crystallographica Section C'
_journal_page_first 1055
_journal_page_last 1057
_journal_paper_doi 10.1107/S0108270197020076
_journal_volume 54
_journal_year 1998
_chemical_formula_moiety 'Na3 Mn4 Te2 O12'
_chemical_formula_sum 'Mn4 Na3 O12 Te2'
_chemical_formula_weight 735.91
_chemical_name_common 'Sodium managanese tellurate'
_space_group_IT_number 62
_symmetry_cell_setting orthorhombic
_symmetry_space_group_name_Hall '-P 2ac 2n'
_symmetry_space_group_name_H-M 'P n m a'
_atom_type_scat_source 'Cromer & Waber (1974)'
_audit_creation_method 'manual editing of form.cif'
_cell_angle_alpha 90
_cell_angle_beta 90
_cell_angle_gamma 90
_cell_formula_units_Z 4
_cell_length_a 9.384(2)
_cell_length_b 9.182(2)
_cell_length_c 10.997(3)
_cell_measurement_reflns_used 25
_cell_measurement_temperature 295
_cell_measurement_theta_max 18.96
_cell_measurement_theta_min 13.25
_cell_volume 947.5(4)
_computing_cell_refinement 'MSC/AFC diffractometer system'
_computing_data_collection 'MSC/AFC diffractometer system'
_computing_data_reduction 'TEXSAN (Molecular Structure Corporation, 1993)'
_computing_molecular_graphics SHELXTL-Plus
_computing_structure_refinement 'SHELXTL-Plus (Sheldrick, 1990)'
_computing_structure_solution 'SHELXS86 (Sheldrick, 1985)'
_diffrn_ambient_temperature 295
_diffrn_measurement_device 'Rigaku AFC-7R diffractometer'
_diffrn_measurement_method \w--2\q
_diffrn_radiation_monochromator graphite
_diffrn_radiation_source 'rotating anode'
_diffrn_radiation_type 'Mo K\a'
_diffrn_radiation_wavelength 0.71073
_diffrn_reflns_av_R_equivalents 0.034
_diffrn_reflns_limit_h_max 12
_diffrn_reflns_limit_h_min 0
_diffrn_reflns_limit_k_max 11
_diffrn_reflns_limit_k_min -11
_diffrn_reflns_limit_l_max 14
_diffrn_reflns_limit_l_min -14
_diffrn_reflns_number 2422
_diffrn_reflns_theta_max 27.50
_diffrn_reflns_theta_min 1.75
_diffrn_standards_decay_% 1.11
_diffrn_standards_interval_count 100
_diffrn_standards_number 3
_exptl_absorpt_coefficient_mu 11.455
_exptl_absorpt_correction_T_max 0.80
_exptl_absorpt_correction_T_min 0.32
_exptl_absorpt_correction_type
;
empirical via \y scans (North et al., 1968)
;
_exptl_crystal_colour brown
_exptl_crystal_density_diffrn 5.158
_exptl_crystal_density_meas ?
_exptl_crystal_description rod
_exptl_crystal_F_000 1332.00
_exptl_crystal_size_max 0.10
_exptl_crystal_size_mid 0.02
_exptl_crystal_size_min 0.02
_refine_diff_density_max 4.35
_refine_diff_density_min -2.96
_refine_ls_extinction_coef 0.000050(10)
_refine_ls_extinction_method
;
Larson (1970)
;
_refine_ls_goodness_of_fit_obs 2.64
_refine_ls_matrix_type full
_refine_ls_number_constraints 0
_refine_ls_number_parameters 107
_refine_ls_number_reflns 884
_refine_ls_number_restraints 0
_refine_ls_R_factor_all 0.068
_refine_ls_R_factor_obs .048
_refine_ls_shift/esd_max 0.001
_refine_ls_shift/esd_mean 0.000
_refine_ls_structure_factor_coef F
_refine_ls_weighting_details 'w = 1/[\s^2^(F) + 0.002F^2^]'
_refine_ls_weighting_scheme calc
_refine_ls_wR_factor_all 0.050
_refine_ls_wR_factor_obs .049
_reflns_number_observed 884
_reflns_number_total 1157
_reflns_observed_criterion F>2\s(F)
_cod_data_source_file br1203.cif
_cod_data_source_block bd0786jwkcrfnamnteo
_cod_depositor_comments
;
The following automatic conversions were performed:

'_exptl_crystal_density_meas' value 'not measured' was changed to '?'
- the value is perceived as not measured.

Automatic conversion script
Id: cif_fix_values 3008 2015-01-20 13:52:24Z robertas 

The following automatic conversions were performed:

'_refine_ls_weighting_scheme' value '1/[\s^2^(F) + 0.002F^2^]' was
changed to 'calc'. New tag '_refine_ls_weighting_details' was
created. The value of the new tag was set to 'w = 1/[\s^2^(F) +
0.002F^2^]'.

Automatic conversion script
Id: cif_fix_values 3143 2015-03-26 13:38:13Z robertas 
;
_cod_original_cell_volume 947.5(7)
_cod_original_sg_symbol_H-M 'P n m a    '
_cod_original_formula_sum 'Na3 Mn4 Te2 O12'
_cod_database_code 2007505

loop_
_symmetry_equiv_pos_as_xyz
'  +x,  +y,  +z'
'  -x,  -y,  -z'
'1/2-x,  -y,1/2+z'
'-1/2+x,  +y,  -1/2-z'
'  -x,1/2+y,  -z'
'  +x,  -1/2-y,  +z'
1/2+x,1/2-y,1/2-z
1/2-x,1/2+y,1/2+z

loop_
_atom_site_aniso_label
_atom_site_aniso_U_11
_atom_site_aniso_U_22
_atom_site_aniso_U_33
_atom_site_aniso_U_12
_atom_site_aniso_U_13
_atom_site_aniso_U_23
_atom_site_aniso_type_symbol
Te(1) .0080(10) .0050(10) .0070(10) .0000 .0010(10) .0000 Te
Te(2) .0090(10) .0050(10) .0050(10) .0000 .0010(10) .0000 Te
Mn(1) .0090(10) .0030(10) .0090(10) .0000(10) .0010(10) .0000(10) Mn
Mn(2) .0190(10) .0120(10) .0120(10) .0000(10) .0000(10) -.0010(10) Mn
Na(1) .019(4) .017(4) .013(4) .0000 .002(3) .0000 Na
Na(2) .018(3) .018(3) .023(3) .003(3) -.001(2) -.001(3) Na
O(1) .012(6) .010(8) .010(6) .0000 .002(5) .0000 O
O(2) .021(8) .013(7) .026(8) .0000 .018(6) .0000 O
O(3) .016(5) .024(6) .010(4) .004(4) .004(4) .004(4) O
O(4) .024(5) .005(5) .019(5) .002(4) -.007(4) .001(4) O
O(5) .030(8) .022(9) .009(6) .0000 -.004(6) .0000 O
O(6) .012(7) .022(8) .009(7) .0000 .005(5) .0000 O
O(7) .010(4) .018(5) .021(4) -.007(4) -.002(4) -.006(4) O
O(8) .017(5) .017(5) .020(5) .003(4) .005(4) .002(4) O

loop_
_atom_site_label
_atom_site_fract_x
_atom_site_fract_y
_atom_site_fract_z
_atom_site_U_iso_or_equiv
_atom_site_thermal_displace_type
Te(1) .08230(10) .2500 .39620(10) .0070(10) Uani
Te(2) .56110(10) .2500 .61508(9) .0060(10) Uani
Mn(1) .0833(2) -.0856(3) .3906(2) .0070(10) Uani
Mn(2) .5707(2) -.0876(3) .6126(2) .0140(10) Uani
Na(1) .2403(8) .2500 .6542(7) .016(2) Uani
Na(2) .2487(6) -.0792(6) .6469(5) .020(2) Uani
O(1) -.1060(10) .2500 .4720(10) .011(4) Uani
O(2) .276(2) .2500 .3350(10) .020(4) Uani
O(3) .0270(10) .0980(10) .2870(8) .017(3) Uani
O(4) .1240(10) .0950(10) .5123(8) .016(3) Uani
O(5) .591(2) .2500 .4390(10) .020(4) Uani
O(6) .4900(10) .2500 .7800(10) .014(4) Uani
O(7) .4255(9) .0960(10) .5831(8) .017(4) Uani
O(8) .6990(10) .1000(10) .6539(8) .018(3) Uani

loop_
_geom_angle_atom_site_label_1
_geom_angle_atom_site_label_2
_geom_angle_atom_site_label_3
_geom_angle_site_symmetry_1
_geom_angle_site_symmetry_3
_geom_angle
_geom_angle_publ_flag
Na(1) Te(1) O(1) . . 92.3(4) no
Na(1) Te(1) O(2) . . 82.7(4) no
Na(1) Te(1) O(3) . . 133.0(3) no
Na(1) Te(1) O(3) . 6_565 133.0(3) no
Na(1) Te(1) O(4) . . 47.8(3) no
Na(1) Te(1) O(4) . 6_565 47.8(3) no
O(1) Te(1) O(2) . . 175.0(5) no
O(1) Te(1) O(3) . . 91.2(4) no
O(1) Te(1) O(3) . 6_565 91.2(4) no
O(1) Te(1) O(4) . . 84.3(4) no
O(1) Te(1) O(4) . 6_565 84.3(4) no
O(2) Te(1) O(3) . . 92.2(4) no
O(2) Te(1) O(3) . 6_565 92.2(4) no
O(2) Te(1) O(4) . . 92.3(4) no
O(2) Te(1) O(4) . 6_565 92.3(4) no
O(3) Te(1) O(3) . 6_565 93.7(6) no
O(3) Te(1) O(4) . . 86.1(4) no
O(3) Te(1) O(4) . 6_565 175.5(4) no
O(3) Te(1) O(4) 6_565 . 175.5(4) no
O(3) Te(1) O(4) 6_565 6_565 86.1(4) no
O(4) Te(1) O(4) . 6_565 93.7(6) no
Na(1) Te(2) Na(1) . 4_657 115.40(10) no
Na(1) Te(2) O(5) . . 106.3(4) no
Na(1) Te(2) O(6) . . 61.7(4) no
Na(1) Te(2) O(7) . . 51.3(3) no
Na(1) Te(2) O(7) . 6_565 51.3(3) no
Na(1) Te(2) O(8) . . 129.0(3) no
Na(1) Te(2) O(8) . 6_565 129.0(3) no
Na(1) Te(2) O(5) 4_657 . 138.3(4) no
Na(1) Te(2) O(6) 4_657 . 53.7(4) no
Na(1) Te(2) O(7) 4_657 . 121.0(3) no
Na(1) Te(2) O(7) 4_657 6_565 121.0(3) no
Na(1) Te(2) O(8) 4_657 . 56.5(3) no
Na(1) Te(2) O(8) 4_657 6_565 56.5(3) no
O(5) Te(2) O(6) . . 167.9(6) no
O(5) Te(2) O(7) . . 85.0(4) no
O(5) Te(2) O(7) . 6_565 85.0(4) no
O(5) Te(2) O(8) . . 97.1(4) no
O(5) Te(2) O(8) . 6_565 97.1(4) no
O(6) Te(2) O(7) . . 86.8(4) no
O(6) Te(2) O(7) . 6_565 86.8(4) no
O(6) Te(2) O(8) . . 91.4(4) no
O(6) Te(2) O(8) . 6_565 91.4(4) no
O(7) Te(2) O(7) . 6_565 94.0(5) no
O(7) Te(2) O(8) . . 87.7(4) no
O(7) Te(2) O(8) . 6_565 177.4(4) no
O(7) Te(2) O(8) 6_565 . 177.4(4) no
O(7) Te(2) O(8) 6_565 6_565 87.7(4) no
O(8) Te(2) O(8) . 6_565 90.7(6) no
Na(2) Mn(1) O(1) . 2_556 49.3(3) no
Na(2) Mn(1) O(3) . . 125.6(3) no
Na(2) Mn(1) O(4) . . 50.2(3) no
Na(2) Mn(1) O(4) . 2_556 90.1(3) no
Na(2) Mn(1) O(6) . 3_554 133.8(3) no
Na(2) Mn(1) O(8) . 2_656 74.7(3) no
O(1) Mn(1) O(3) 2_556 . 166.1(3) no
O(1) Mn(1) O(4) 2_556 . 94.9(3) no
O(1) Mn(1) O(4) 2_556 2_556 73.9(4) no
O(1) Mn(1) O(6) 2_556 3_554 86.2(4) no
O(1) Mn(1) O(8) 2_556 2_656 91.2(4) no
O(3) Mn(1) O(4) . . 76.5(4) no
O(3) Mn(1) O(4) . 2_556 94.0(4) no
O(3) Mn(1) O(6) . 3_554 100.5(4) no
O(3) Mn(1) O(8) . 2_656 99.9(4) no
O(4) Mn(1) O(4) . 2_556 83.4(4) no
O(4) Mn(1) O(6) . 3_554 170.6(4) no
O(4) Mn(1) O(8) . 2_656 91.3(4) no
O(4) Mn(1) O(6) 2_556 3_554 87.9(4) no
O(4) Mn(1) O(8) 2_556 2_656 163.6(4) no
O(6) Mn(1) O(8) 3_554 2_656 98.1(4) no
Na(2) Mn(2) Na(2) . 4_657 115.10(10) no
Na(2) Mn(2) O(2) . 2_656 130.4(3) no
Na(2) Mn(2) O(3) . 3_555 57.6(3) no
Na(2) Mn(2) O(5) . 2_656 50.7(3) no
Na(2) Mn(2) O(7) . . 51.8(3) no
Na(2) Mn(2) O(7) . 2_656 98.1(2) no
Na(2) Mn(2) O(8) . . 120.5(3) no
Na(2) Mn(2) O(2) 4_657 2_656 55.5(3) no
Na(2) Mn(2) O(3) 4_657 3_555 57.8(2) no
Na(2) Mn(2) O(5) 4_657 2_656 127.1(3) no
Na(2) Mn(2) O(7) 4_657 . 116.0(3) no
Na(2) Mn(2) O(7) 4_657 2_656 146.8(3) no
Na(2) Mn(2) O(8) 4_657 . 60.2(3) no
O(2) Mn(2) O(3) 2_656 3_555 90.8(4) no
O(2) Mn(2) O(5) 2_656 2_656 93.4(4) no
O(2) Mn(2) O(7) 2_656 . 171.5(4) no
O(2) Mn(2) O(7) 2_656 2_656 103.4(4) no
O(2) Mn(2) O(8) 2_656 . 97.3(4) no
O(3) Mn(2) O(5) 3_555 2_656 84.8(4) no
O(3) Mn(2) O(7) 3_555 . 84.3(4) no
O(3) Mn(2) O(7) 3_555 2_656 155.1(3) no
O(3) Mn(2) O(8) 3_555 . 94.9(4) no
O(5) Mn(2) O(7) 2_656 . 93.1(4) no
O(5) Mn(2) O(7) 2_656 2_656 74.3(4) no
O(5) Mn(2) O(8) 2_656 . 169.3(4) no
O(7) Mn(2) O(7) . 2_656 83.7(4) no
O(7) Mn(2) O(8) . . 76.2(4) no
O(7) Mn(2) O(8) 2_656 . 103.3(4) no
Te(1) Na(1) Te(2) . . 109.5(2) no
Te(1) Na(1) Te(2) . 4_557 118.9(2) no
Te(1) Na(1) Na(2) . . 89.3(2) no
Te(1) Na(1) Na(2) . 6_565 89.3(2) no
Te(1) Na(1) O(4) . . 37.4(3) no
Te(1) Na(1) O(4) . 6_565 37.4(3) no
Te(1) Na(1) O(6) . . 148.2(4) no
Te(1) Na(1) O(6) . 4_557 79.5(3) no
Te(1) Na(1) O(7) . . 92.7(3) no
Te(1) Na(1) O(7) . 6_565 92.7(3) no
Te(1) Na(1) O(8) . 4_557 131.5(3) no
Te(1) Na(1) O(8) . 7_456 131.5(3) no
Te(2) Na(1) Te(2) . 4_557 131.7(3) no
Te(2) Na(1) Na(2) . . 88.3(2) no
Te(2) Na(1) Na(2) . 6_565 88.3(2) no
Te(2) Na(1) O(4) . . 111.2(3) no
Te(2) Na(1) O(4) . 6_565 111.2(3) no
Te(2) Na(1) O(6) . . 38.7(2) no
Te(2) Na(1) O(6) . 4_557 171.0(4) no
Te(2) Na(1) O(7) . . 39.5(2) no
Te(2) Na(1) O(7) . 6_565 39.5(2) no
Te(2) Na(1) O(8) . 4_557 105.6(3) no
Te(2) Na(1) O(8) . 7_456 105.6(3) no
Te(2) Na(1) Na(2) 4_557 . 92.1(2) no
Te(2) Na(1) Na(2) 4_557 6_565 92.1(2) no
Te(2) Na(1) O(4) 4_557 . 107.0(3) no
Te(2) Na(1) O(4) 4_557 6_565 107.0(3) no
Te(2) Na(1) O(6) 4_557 . 93.0(3) no
Te(2) Na(1) O(6) 4_557 4_557 39.4(3) no
Te(2) Na(1) O(7) 4_557 . 132.8(3) no
Te(2) Na(1) O(7) 4_557 6_565 132.8(3) no
Te(2) Na(1) O(8) 4_557 4_557 39.2(2) no
Te(2) Na(1) O(8) 4_557 7_456 39.2(2) no
Na(2) Na(1) Na(2) . 6_565 175.7(3) no
Na(2) Na(1) O(4) . . 52.9(3) no
Na(2) Na(1) O(4) . 6_565 126.3(4) no
Na(2) Na(1) O(6) . . 89.5(2) no
Na(2) Na(1) O(6) . 4_557 91.9(2) no
Na(2) Na(1) O(7) . . 51.4(2) no
Na(2) Na(1) O(7) . 6_565 124.6(4) no
Na(2) Na(1) O(8) . 4_557 124.4(3) no
Na(2) Na(1) O(8) . 7_456 59.1(2) no
Na(2) Na(1) O(4) 6_565 . 126.3(4) no
Na(2) Na(1) O(4) 6_565 6_565 52.9(3) no
Na(2) Na(1) O(6) 6_565 . 89.5(2) no
Na(2) Na(1) O(6) 6_565 4_557 91.9(2) no
Na(2) Na(1) O(7) 6_565 . 124.6(4) no
Na(2) Na(1) O(7) 6_565 6_565 51.4(2) no
Na(2) Na(1) O(8) 6_565 4_557 59.1(2) no
Na(2) Na(1) O(8) 6_565 7_456 124.4(3) no
O(4) Na(1) O(4) . 6_565 73.5(5) no
O(4) Na(1) O(6) . . 136.8(3) no
O(4) Na(1) O(6) . 4_557 75.7(4) no
O(4) Na(1) O(7) . . 76.3(4) no
O(4) Na(1) O(7) . 6_565 118.5(4) no
O(4) Na(1) O(8) . 4_557 142.8(3) no
O(4) Na(1) O(8) . 7_456 98.6(3) no
O(4) Na(1) O(6) 6_565 . 136.8(3) no
O(4) Na(1) O(6) 6_565 4_557 75.7(4) no
O(4) Na(1) O(7) 6_565 . 118.5(4) no
O(4) Na(1) O(7) 6_565 6_565 76.3(4) no
O(4) Na(1) O(8) 6_565 4_557 98.6(3) no
O(4) Na(1) O(8) 6_565 7_456 142.8(3) no
O(6) Na(1) O(6) . 4_557 132.2(3) no
O(6) Na(1) O(7) . . 62.4(3) no
O(6) Na(1) O(7) . 6_565 62.4(3) no
O(6) Na(1) O(8) . 4_557 73.2(4) no
O(6) Na(1) O(8) . 7_456 73.2(4) no
O(6) Na(1) O(7) 4_557 . 142.8(3) no
O(6) Na(1) O(7) 4_557 6_565 142.8(3) no
O(6) Na(1) O(8) 4_557 4_557 67.0(4) no
O(6) Na(1) O(8) 4_557 7_456 67.0(4) no
O(7) Na(1) O(7) . 6_565 73.2(5) no
O(7) Na(1) O(8) . 4_557 135.0(4) no
O(7) Na(1) O(8) . 7_456 93.6(3) no
O(7) Na(1) O(8) 6_565 4_557 93.6(3) no
O(7) Na(1) O(8) 6_565 7_456 135.0(4) no
O(8) Na(1) O(8) 4_557 7_456 65.3(5) no
Mn(1) Na(2) Mn(2) . . 111.7(2) no
Mn(1) Na(2) Mn(2) . 4_557 118.8(2) no
Mn(1) Na(2) Na(1) . . 91.7(2) no
Mn(1) Na(2) Na(2) . 6_555 88.90(10) no
Mn(1) Na(2) O(1) . 2_556 41.8(2) no
Mn(1) Na(2) O(2) . 3_555 129.9(3) no
Mn(1) Na(2) O(3) . 2_556 154.5(3) no
Mn(1) Na(2) O(3) . 3_555 76.8(2) no
Mn(1) Na(2) O(4) . . 42.2(2) no
Mn(1) Na(2) O(5) . 2_656 86.8(4) no
Mn(1) Na(2) O(7) . . 95.1(3) no
Mn(2) Na(2) Mn(2) . 4_557 129.3(2) no
Mn(2) Na(2) Na(1) . . 93.1(2) no
Mn(2) Na(2) Na(2) . 6_555 88.50(10) no
Mn(2) Na(2) O(1) . 2_556 117.4(3) no
Mn(2) Na(2) O(2) . 3_555 99.9(4) no
Mn(2) Na(2) O(3) . 2_556 43.3(2) no
Mn(2) Na(2) O(3) . 3_555 170.0(3) no
Mn(2) Na(2) O(4) . . 114.4(3) no
Mn(2) Na(2) O(5) . 2_656 45.9(3) no
Mn(2) Na(2) O(7) . . 45.5(2) no
Mn(2) Na(2) Na(1) 4_557 . 89.3(2) no
Mn(2) Na(2) Na(2) 4_557 6_555 88.60(10) no
Mn(2) Na(2) O(1) 4_557 2_556 98.4(3) no
Mn(2) Na(2) O(2) 4_557 3_555 42.8(3) no
Mn(2) Na(2) O(3) 4_557 2_556 86.0(2) no
Mn(2) Na(2) O(3) 4_557 3_555 42.0(2) no
Mn(2) Na(2) O(4) 4_557 . 105.6(3) no
Mn(2) Na(2) O(5) 4_557 2_656 131.3(3) no
Mn(2) Na(2) O(7) 4_557 . 129.0(3) no
Na(1) Na(2) Na(2) . 6_555 177.9(2) no
Na(1) Na(2) O(1) . 2_556 130.0(3) no
Na(1) Na(2) O(2) . 3_555 125.5(3) no
Na(1) Na(2) O(3) . 2_556 94.0(3) no
Na(1) Na(2) O(3) . 3_555 91.8(3) no
Na(1) Na(2) O(4) . . 50.1(3) no
Na(1) Na(2) O(5) . 2_656 133.5(3) no
Na(1) Na(2) O(7) . . 50.2(3) no
Na(2) Na(2) O(1) 6_555 2_556 50.0(2) no
Na(2) Na(2) O(2) 6_555 3_555 53.0(2) no
Na(2) Na(2) O(3) 6_555 2_556 86.3(3) no
Na(2) Na(2) O(3) 6_555 3_555 86.3(2) no
Na(2) Na(2) O(4) 6_555 . 130.3(3) no
Na(2) Na(2) O(5) 6_555 2_656 48.6(3) no
Na(2) Na(2) O(7) 6_555 . 131.7(3) no
O(1) Na(2) O(2) 2_556 3_555 89.5(4) no
O(1) Na(2) O(3) 2_556 2_556 135.6(4) no
O(1) Na(2) O(3) 2_556 3_555 65.1(4) no
O(1) Na(2) O(4) 2_556 . 80.5(3) no
O(1) Na(2) O(5) 2_556 2_656 73.1(4) no
O(1) Na(2) O(7) 2_556 . 130.4(4) no
O(2) Na(2) O(3) 3_555 2_556 64.3(4) no
O(2) Na(2) O(3) 3_555 3_555 70.2(4) no
O(2) Na(2) O(4) 3_555 . 145.2(4) no
O(2) Na(2) O(5) 3_555 2_656 88.6(4) no
O(2) Na(2) O(7) 3_555 . 133.8(4) no
O(3) Na(2) O(3) 2_556 3_555 127.6(2) no
O(3) Na(2) O(4) 2_556 . 140.9(4) no
O(3) Na(2) O(5) 2_556 2_656 71.3(4) no
O(3) Na(2) O(7) 2_556 . 70.2(3) no
O(3) Na(2) O(4) 3_555 . 75.4(3) no
O(3) Na(2) O(5) 3_555 2_656 132.5(4) no
O(3) Na(2) O(7) 3_555 . 141.4(4) no
O(4) Na(2) O(5) . 2_656 119.3(4) no
O(4) Na(2) O(7) . . 73.8(4) no
O(5) Na(2) O(7) 2_656 . 83.5(4) no
Te(1) O(1) Mn(1) . 2_556 102.1(4) no
Te(1) O(1) Mn(1) . 5_556 102.1(4) no
Te(1) O(1) Na(2) . 2_556 105.4(4) no
Te(1) O(1) Na(2) . 5_556 105.4(4) no
Mn(1) O(1) Mn(1) 2_556 5_556 89.5(4) no
Mn(1) O(1) Na(2) 2_556 2_556 88.9(2) no
Mn(1) O(1) Na(2) 2_556 5_556 152.2(6) no
Mn(1) O(1) Na(2) 5_556 2_556 152.2(6) no
Mn(1) O(1) Na(2) 5_556 5_556 88.9(2) no
Na(2) O(1) Na(2) 2_556 5_556 80.0(4) no
Te(1) O(2) Mn(2) . 2_656 122.3(5) no
Te(1) O(2) Mn(2) . 5_656 122.3(5) no
Te(1) O(2) Na(2) . 3_554 101.0(5) no
Te(1) O(2) Na(2) . 8_665 101.0(5) no
Mn(2) O(2) Mn(2) 2_656 5_656 87.9(5) no
Mn(2) O(2) Na(2) 2_656 3_554 133.6(6) no
Mn(2) O(2) Na(2) 2_656 8_665 81.6(3) no
Mn(2) O(2) Na(2) 5_656 3_554 81.6(3) no
Mn(2) O(2) Na(2) 5_656 8_665 133.6(6) no
Na(2) O(2) Na(2) 3_554 8_665 74.0(4) no
Te(1) O(3) Mn(1) . . 100.1(4) no
Te(1) O(3) Mn(2) . 3_554 135.6(5) no
Te(1) O(3) Na(2) . 2_556 101.3(4) no
Te(1) O(3) Na(2) . 3_554 98.0(4) no
Mn(1) O(3) Mn(2) . 3_554 124.2(5) no
Mn(1) O(3) Na(2) . 2_556 93.6(4) no
Mn(1) O(3) Na(2) . 3_554 92.6(3) no
Mn(2) O(3) Na(2) 3_554 2_556 79.1(3) no
Mn(2) O(3) Na(2) 3_554 3_554 80.2(3) no
Na(2) O(3) Na(2) 2_556 3_554 158.3(4) no
Te(1) O(4) Mn(1) . . 96.8(4) no
Te(1) O(4) Mn(1) . 2_556 99.7(4) no
Te(1) O(4) Na(1) . . 94.8(4) no
Te(1) O(4) Na(2) . . 163.2(5) no
Mn(1) O(4) Mn(1) . 2_556 96.6(4) no
Mn(1) O(4) Na(1) . . 160.9(5) no
Mn(1) O(4) Na(2) . . 87.6(4) no
Mn(1) O(4) Na(1) 2_556 . 96.3(4) no
Mn(1) O(4) Na(2) 2_556 . 95.9(4) no
Na(1) O(4) Na(2) . . 77.1(3) no
Te(2) O(5) Mn(2) . 2_656 99.1(5) no
Te(2) O(5) Mn(2) . 5_656 99.1(5) no
Te(2) O(5) Na(2) . 2_656 119.0(5) no
Te(2) O(5) Na(2) . 5_656 119.0(5) no
Mn(2) O(5) Mn(2) 2_656 5_656 85.3(5) no
Mn(2) O(5) Na(2) 2_656 2_656 83.4(2) no
Mn(2) O(5) Na(2) 2_656 5_656 141.4(6) no
Mn(2) O(5) Na(2) 5_656 2_656 141.4(6) no
Mn(2) O(5) Na(2) 5_656 5_656 83.4(2) no
Na(2) O(5) Na(2) 2_656 5_656 82.8(5) no
Te(2) O(6) Mn(1) . 3_555 132.1(3) no
Te(2) O(6) Mn(1) . 8_666 132.1(3) no
Te(2) O(6) Na(1) . . 79.7(4) no
Te(2) O(6) Na(1) . 4_657 86.9(5) no
Mn(1) O(6) Mn(1) 3_555 8_666 94.4(5) no
Mn(1) O(6) Na(1) 3_555 . 90.7(4) no
Mn(1) O(6) Na(1) 3_555 4_657 98.4(4) no
Mn(1) O(6) Na(1) 8_666 . 90.7(4) no
Mn(1) O(6) Na(1) 8_666 4_657 98.4(4) no
Na(1) O(6) Na(1) . 4_657 166.6(6) no
Te(2) O(7) Mn(2) . . 97.2(4) no
Te(2) O(7) Mn(2) . 2_656 101.3(4) no
Te(2) O(7) Na(1) . . 89.2(4) no
Te(2) O(7) Na(2) . . 152.4(5) no
Mn(2) O(7) Mn(2) . 2_656 96.3(4) no
Mn(2) O(7) Na(1) . . 149.9(5) no
Mn(2) O(7) Na(2) . . 82.7(4) no
Mn(2) O(7) Na(1) 2_656 . 111.3(4) no
Mn(2) O(7) Na(2) 2_656 . 106.2(4) no
Na(1) O(7) Na(2) . . 78.4(3) no
Te(2) O(8) Mn(1) . 2_656 130.0(5) no
Te(2) O(8) Mn(2) . . 98.7(4) no
Te(2) O(8) Na(1) . 4_657 84.3(4) no
Mn(1) O(8) Mn(2) 2_656 . 116.2(4) no
Mn(1) O(8) Na(1) 2_656 4_657 94.5(4) no
Mn(2) O(8) Na(1) . 4_657 133.9(4) no

loop_
_geom_bond_atom_site_label_1
_geom_bond_atom_site_label_2
_geom_bond_site_symmetry_1
_geom_bond_site_symmetry_2
_geom_bond_distance
_geom_bond_publ_flag
Te(1) Na(1) . . 3.201(7) no
Te(1) O(1) . . 1.958(12) yes
Te(1) O(2) . . 1.940(14) yes
Te(1) O(3) . . 1.916(9) yes
Te(1) O(3) . 6_565 1.916(9) yes
Te(1) O(4) . . 1.952(10) yes
Te(1) O(4) . 6_565 1.952(10) yes
Te(2) Na(1) . . 3.041(8) no
Te(2) Na(1) . 4_657 3.043(8) no
Te(2) O(5) . . 1.954(12) yes
Te(2) O(6) . . 1.932(12) yes
Te(2) O(7) . . 1.936(9) yes
Te(2) O(7) . 6_565 1.936(9) yes
Te(2) O(8) . . 1.933(10) yes
Te(2) O(8) . 6_565 1.933(10) yes
Mn(1) Na(2) . . 3.218(6) no
Mn(1) O(1) . 2_556 2.145(9) yes
Mn(1) O(3) . . 2.102(10) yes
Mn(1) O(4) . . 2.164(10) yes
Mn(1) O(4) . 2_556 2.219(10) yes
Mn(1) O(6) . 3_554 2.057(9) yes
Mn(1) O(8) . 2_656 2.17(10) yes
Mn(2) Na(2) . . 3.046(6) no
Mn(2) Na(2) . 4_657 3.129(6) no
Mn(2) O(2) . 2_656 2.149(10) yes
Mn(2) O(3) . 3_555 2.126(9) yes
Mn(2) O(5) . 2_656 2.201(11) yes
Mn(2) O(7) . . 2.190(10) yes
Mn(2) O(7) . 2_656 2.154(7) yes
Mn(2) O(8) . . 2.150(10) yes
Na(1) Na(2) . . 3.024(6) no
Na(1) Na(2) . 6_565 3.024(6) no
Na(1) O(4) . . 2.379(11) yes
Na(1) O(4) . 6_565 2.379(11) yes
Na(1) O(6) . . 2.721(14) yes
Na(1) O(6) . 4_557 2.459(15) yes
Na(1) O(7) . . 2.374(11) yes
Na(1) O(7) . 6_565 2.374(11) yes
Na(1) O(8) . 4_557 2.549(11) yes
Na(1) O(8) . 7_456 2.549(11) yes
Na(2) Na(2) . 6_555 3.140(10) no
Na(2) O(1) . 2_556 2.442(11) yes
Na(2) O(2) . 3_555 2.608(12) yes
Na(2) O(3) . 2_556 2.618(12) yes
Na(2) O(3) . 3_555 2.688(10) yes
Na(2) O(4) . . 2.473(11) yes
Na(2) O(5) . 2_656 2.373(12) yes
Na(2) O(7) . . 2.414(11) yes
